data_4340484
loop_
_publ_author_name
'Goura, Joydeb'
'Bag, Prasenjit'
'Mereacre, Valeriu'
'Powell, Annie K.'
'Chandrasekhar, Vadapalli'

_publ_section_title
;
 Molecular Iron(III) Phosphonates: Synthesis, Structure, Magnetism, and
 M\"ossbauer Studies.
;
_journal_issue 15
_journal_name_full 'Inorganic chemistry'
_journal_page_first 8147
_journal_paper_doi 10.1021/ic5012154
_journal_volume 53
_journal_year 2014
_chemical_absolute_configuration unk
_chemical_formula_moiety 'C111 H108 Cl9 Fe5 N17 O20 P3'
_chemical_formula_sum 'C111 H108 Cl9 Fe5 N17 O20 P3'
_chemical_formula_weight 2691.36
_chemical_name_systematic
; 
 ? 
;
_space_group_IT_number 1
_symmetry_cell_setting triclinic
_symmetry_space_group_name_Hall 'P 1'
_symmetry_space_group_name_H-M 'P 1'
_atom_sites_solution_hydrogens geom
_atom_sites_solution_primary direct
_atom_sites_solution_secondary difmap
_audit_creation_method SHELXL-97
_cell_angle_alpha 105.022(5)
_cell_angle_beta 106.930(5)
_cell_angle_gamma 112.167(5)
_cell_formula_units_Z 1
_cell_length_a 13.793(5)
_cell_length_b 16.125(5)
_cell_length_c 16.939(5)
_cell_measurement_reflns_used 9753
_cell_measurement_temperature 100(2)
_cell_measurement_theta_max 28.28
_cell_measurement_theta_min 2.26
_cell_volume 3034.4(17)
_computing_cell_refinement 'Bruker SAINT'
_computing_data_collection 'Bruker APEX2'
_computing_data_reduction 'Bruker SAINT'
_computing_molecular_graphics 'Bruker SHELXTL'
_computing_publication_material 'Bruker SHELXTL'
_computing_structure_refinement 'SHELXL-97 (Sheldrick, 1997)'
_computing_structure_solution 'SHELXS-97 (Sheldrick, 1990)'
_diffrn_ambient_temperature 100(2)
_diffrn_measured_fraction_theta_full 0.993
_diffrn_measured_fraction_theta_max 0.993
_diffrn_measurement_device_type 'Bruker APEX-II CCD'
_diffrn_measurement_method '\f and \w scans'
_diffrn_radiation_monochromator graphite
_diffrn_radiation_source 'fine-focus sealed tube'
_diffrn_radiation_type MoK\a
_diffrn_radiation_wavelength 0.71069
_diffrn_reflns_av_R_equivalents 0.0305
_diffrn_reflns_av_sigmaI/netI 0.0676
_diffrn_reflns_limit_h_max 16
_diffrn_reflns_limit_h_min -15
_diffrn_reflns_limit_k_max 17
_diffrn_reflns_limit_k_min -19
_diffrn_reflns_limit_l_max 20
_diffrn_reflns_limit_l_min -19
_diffrn_reflns_number 20904
_diffrn_reflns_theta_full 25.03
_diffrn_reflns_theta_max 25.03
_diffrn_reflns_theta_min 4.12
_diffrn_standards_number 0
_exptl_absorpt_coefficient_mu 0.893
_exptl_absorpt_correction_T_max 1.00
_exptl_absorpt_correction_T_min 0.6871
_exptl_absorpt_correction_type empirical
_exptl_absorpt_process_details sadabs
_exptl_crystal_colour brown
_exptl_crystal_density_diffrn 1.473
_exptl_crystal_density_method 'not measured'
_exptl_crystal_description block
_exptl_crystal_F_000 1381
_exptl_crystal_size_max 0.18
_exptl_crystal_size_mid 0.16
_exptl_crystal_size_min 0.14
_refine_diff_density_max 1.950
_refine_diff_density_min -1.950
_refine_diff_density_rms 0.103
_refine_ls_abs_structure_details 'Flack H D (1983), Acta Cryst. A39, 876-881'
_refine_ls_abs_structure_Flack 0.018(14)
_refine_ls_extinction_method none
_refine_ls_goodness_of_fit_ref 1.032
_refine_ls_hydrogen_treatment mixed
_refine_ls_matrix_type full
_refine_ls_number_parameters 1477
_refine_ls_number_reflns 14389
_refine_ls_number_restraints 29
_refine_ls_restrained_S_all 1.042
_refine_ls_R_factor_all 0.0605
_refine_ls_R_factor_gt 0.0501
_refine_ls_shift/su_max 0.000
_refine_ls_shift/su_mean 0.000
_refine_ls_structure_factor_coef Fsqd
_refine_ls_weighting_details 'calc w=1/[\s^2^(Fo^2^)+(0.0690P)^2^+4.9385P] where P=(Fo^2^+2Fc^2^)/3'
_refine_ls_weighting_scheme calc
_refine_ls_wR_factor_gt 0.1231
_refine_ls_wR_factor_ref 0.1290
_reflns_number_gt 12805
_reflns_number_total 14389
_reflns_threshold_expression >2sigma(I)
_cod_data_source_file ic5012154_si_001.cif
_cod_data_source_block complex_2
_cod_depositor_comments
;
The following automatic conversions were performed:

'_symmetry_cell_setting' value 'Triclinic' changed to 'triclinic'
according to
/usr/data/users/saulius/crontab/automatic-downloads/rss-feeds/ACS/lib/dictionaries/cif_core.dic
dictionary named 'cif_core.dic' version 2.4.2 from 2011-04-26.

Automatic conversion script
Id: cif_fix_values 2281 2013-09-26 08:29:07Z andrius 

 Adding full bibliography for 4340483--4340484.cif.
;
_cod_original_sg_symbol_H-M P1
_cod_database_code 4340484

loop_
_symmetry_equiv_pos_as_xyz
'x, y, z'

loop_
_atom_site_label
_atom_site_type_symbol
_atom_site_fract_x
_atom_site_fract_y
_atom_site_fract_z
_atom_site_U_iso_or_equiv
_atom_site_adp_type
_atom_site_occupancy
_atom_site_symmetry_multiplicity
_atom_site_calc_flag
_atom_site_refinement_flags
H312 H 0.347(7) 0.659(7) 0.388(4) 0.05(3) Uiso 1 1 d D
C12 C 0.5697(12) 1.0286(7) 0.1744(7) 0.065(4) Uani 1 1 d .
Fe1 Fe 0.49640(8) 0.77369(6) 0.56066(6) 0.0100(2) Uani 1 1 d .
Fe2 Fe 0.29218(8) 0.85246(6) 0.58531(6) 0.0102(2) Uani 1 1 d .
Fe3 Fe 0.43169(8) 0.90820(6) 0.47726(6) 0.0104(2) Uani 1 1 d .
Fe4 Fe 0.34669(8) 0.76499(7) 0.25287(6) 0.0119(2) Uani 1 1 d .
Fe5 Fe 0.50485(8) 0.60650(7) 0.42443(6) 0.0109(2) Uani 1 1 d .
Cl1 Cl 0.38798(18) 0.57538(14) 0.73065(13) 0.0255(4) Uani 1 1 d .
Cl2 Cl 0.17510(17) 0.57883(14) 0.71200(13) 0.0249(4) Uani 1 1 d .
Cl3 Cl 0.39653(18) 0.75679(13) 0.82485(12) 0.0247(4) Uani 1 1 d .
Cl4 Cl 0.78283(17) 0.88417(14) 0.35849(13) 0.0256(4) Uani 1 1 d .
Cl5 Cl 0.83428(15) 0.95350(13) 0.54936(12) 0.0244(4) Uani 1 1 d .
Cl6 Cl 0.71139(17) 1.01914(13) 0.43387(14) 0.0253(4) Uani 1 1 d .
Cl7 Cl 0.19719(18) 0.32586(13) 0.13122(15) 0.0329(5) Uani 1 1 d .
Cl8 Cl 0.08498(18) 0.43746(16) 0.08471(14) 0.0340(5) Uani 1 1 d .
Cl9 Cl 0.14643(16) 0.43518(14) 0.26099(13) 0.0244(4) Uani 1 1 d .
P1 P 0.31345(16) 0.67923(13) 0.62473(12) 0.0128(4) Uani 1 1 d .
P2 P 0.33466(16) 0.54713(13) 0.21420(11) 0.0130(4) Uani 1 1 d .
P3 P 0.58939(14) 0.81473(12) 0.41016(11) 0.0104(4) Uani 1 1 d .
O1 O 0.2649(4) 0.7498(3) 0.6332(3) 0.0151(10) Uani 1 1 d .
O2 O 0.2358(4) 0.5866(3) 0.5399(3) 0.0162(11) Uani 1 1 d .
O3 O 0.4418(4) 0.7285(3) 0.6454(3) 0.0143(10) Uani 1 1 d .
O4 O 0.6098(4) 0.7314(3) 0.4167(3) 0.0135(10) Uani 1 1 d .
O5 O 0.5162(4) 0.7994(3) 0.3159(3) 0.0126(10) Uani 1 1 d .
O6 O 0.5516(4) 0.8549(3) 0.4812(3) 0.0088(10) Uani 1 1 d .
O7 O 0.4165(4) 0.5405(3) 0.2917(3) 0.0131(10) Uani 1 1 d .
O8 O 0.3083(4) 0.6294(3) 0.2452(3) 0.0156(11) Uani 1 1 d .
O9 O 0.3645(4) 0.5369(4) 0.1352(3) 0.0198(11) Uani 1 1 d .
O10 O 0.1968(4) 0.7316(4) 0.1704(3) 0.0176(11) Uani 1 1 d .
O11 O 0.5568(4) 1.0333(3) 0.5762(3) 0.0143(11) Uani 1 1 d .
O12 O 0.1897(4) 0.8971(3) 0.6191(3) 0.0151(11) Uani 1 1 d .
O13 O 0.5818(4) 0.6951(3) 0.5629(3) 0.0123(10) Uani 1 1 d .
O14 O 0.6086(4) 0.5540(3) 0.4317(3) 0.0160(11) Uani 1 1 d .
O15 O 0.3104(4) 0.9323(3) 0.5094(3) 0.0130(10) Uani 1 1 d .
O16 O 0.3985(4) 0.6588(3) 0.4432(3) 0.0123(10) Uani 1 1 d D
O18 O 0.4128(4) 0.8416(3) 0.5572(3) 0.0113(10) Uani 1 1 d .
O36 O 0.3187(4) 0.7891(3) 0.3616(3) 0.0129(10) Uani 1 1 d D
N1 N 0.4155(5) 0.9600(4) 0.7144(4) 0.0148(13) Uani 1 1 d .
N2 N 0.5115(5) 0.9580(5) 0.7611(4) 0.0158(13) Uani 1 1 d .
N3 N 0.1493(5) 0.7454(4) 0.4591(4) 0.0138(13) Uani 1 1 d .
N4 N 0.1032(5) 0.6455(4) 0.4301(4) 0.0143(13) Uani 1 1 d .
N5 N 0.3795(5) 0.7411(4) 0.1386(4) 0.0126(12) Uani 1 1 d .
N6 N 0.4863(6) 0.7643(4) 0.1441(4) 0.0173(14) Uani 1 1 d .
N7 N 0.3969(5) 0.4774(4) 0.4321(4) 0.0147(13) Uani 1 1 d .
N8 N 0.3074(5) 0.4582(4) 0.4552(4) 0.0143(13) Uani 1 1 d .
N9 N 0.4503(5) 0.9750(4) 0.3907(4) 0.0152(13) Uani 1 1 d .
N10 N 0.4246(5) 0.9265(4) 0.3015(4) 0.0153(13) Uani 1 1 d .
N11 N 0.6579(5) 0.8886(4) 0.6653(4) 0.0154(5) Uani 1 1 d .
N12 N 0.7016(5) 0.9861(4) 0.6809(4) 0.0146(13) Uani 1 1 d .
N13 N 0.9933(6) 0.7560(5) 0.6189(4) 0.0224(15) Uani 1 1 d .
N14 N 0.4995(6) 0.4671(5) 0.1034(5) 0.0264(16) Uani 1 1 d .
N15 N 0.6917(11) 0.3650(8) 0.9583(8) 0.077(3) Uani 1 1 d .
N17 N 0.5000(10) 0.4401(7) 0.7839(7) 0.064(3) Uani 1 1 d .
N18 N 0.1250(9) 1.0710(6) 0.2045(6) 0.055(3) Uani 1 1 d .
C1 C 0.5660(6) 1.1210(5) 0.5824(5) 0.0173(16) Uani 1 1 d .
C2 C 0.5962(7) 1.1905(5) 0.6666(5) 0.0245(18) Uani 1 1 d .
H2 H 0.6085 1.1755 0.7169 0.029 Uiso 1 1 calc R
C3 C 0.6081(8) 1.2825(6) 0.6756(6) 0.035(2) Uani 1 1 d .
H3 H 0.6247 1.3276 0.7313 0.041 Uiso 1 1 calc R
C4 C 0.5956(9) 1.3079(7) 0.6031(6) 0.043(3) Uani 1 1 d .
H4 H 0.6076 1.3707 0.6104 0.052 Uiso 1 1 calc R
C5 C 0.5650(8) 1.2390(6) 0.5196(6) 0.033(2) Uani 1 1 d .
H5 H 0.5550 1.2554 0.4702 0.039 Uiso 1 1 calc R
C6 C 0.5486(6) 1.1447(5) 0.5077(5) 0.0189(16) Uani 1 1 d .
C7 C 0.5118(6) 1.0723(5) 0.4161(5) 0.0172(16) Uani 1 1 d .
C8 C 0.5301(7) 1.0898(5) 0.3446(5) 0.0235(18) Uani 1 1 d .
H8 H 0.5710 1.1504 0.3440 0.028 Uiso 1 1 calc R
C9 C 0.4737(7) 0.9966(5) 0.2737(5) 0.0204(17) Uani 1 1 d .
C10 C 0.4687(8) 0.9772(5) 0.1826(5) 0.0263(19) Uani 1 1 d .
C11 C 0.3647(8) 0.9135(6) 0.1026(5) 0.0281(19) Uani 1 1 d .
H11 H 0.2964 0.8781 0.1063 0.034 Uiso 1 1 calc R
H12 H 0.6401 1.0703 0.2259 0.034 Uiso 1 1 d R
C13 C 0.5643(6) 1.0168(5) 0.0885(4) 0.0154(5) Uani 1 1 d .
H13 H 0.6318 1.0510 0.0832 0.019 Uiso 1 1 calc R
C14 C 0.4621(6) 0.9560(5) 0.0118(5) 0.0154(5) Uani 1 1 d U
H14 H 0.4599 0.9508 -0.0448 0.019 Uiso 1 1 calc R
C15 C 0.3634(6) 0.9031(5) 0.0184(5) 0.0154(5) Uani 1 1 d .
H15 H 0.2946 0.8597 -0.0340 0.019 Uiso 1 1 calc R
C16 C 0.1335(7) 0.6819(5) 0.0809(5) 0.0184(16) Uani 1 1 d .
C17 C 0.0153(7) 0.6533(6) 0.0456(5) 0.0224(17) Uani 1 1 d .
H17A H -0.0166 0.6668 0.0854 0.027 Uiso 1 1 calc R
C18 C -0.0556(7) 0.6058(6) -0.0465(5) 0.0276(19) Uani 1 1 d .
H18 H -0.1345 0.5857 -0.0683 0.033 Uiso 1 1 calc R
C19 C -0.0072(7) 0.5883(6) -0.1065(5) 0.031(2) Uani 1 1 d .
H19 H -0.0531 0.5585 -0.1688 0.037 Uiso 1 1 calc R
C20 C 0.1085(7) 0.6155(6) -0.0727(5) 0.0271(19) Uani 1 1 d .
H20 H 0.1394 0.6019 -0.1133 0.032 Uiso 1 1 calc R
C21 C 0.1820(7) 0.6626(5) 0.0201(5) 0.0189(16) Uani 1 1 d .
C22 C 0.3060(7) 0.6927(5) 0.0512(5) 0.0172(16) Uani 1 1 d .
C23 C 0.3677(7) 0.6835(5) 0.0001(5) 0.0192(16) Uani 1 1 d .
H23 H 0.3370 0.6518 -0.0627 0.023 Uiso 1 1 calc R
C24 C 0.4824(7) 0.7304(5) 0.0609(5) 0.0189(16) Uani 1 1 d .
C25 C 0.5897(7) 0.7487(5) 0.0492(5) 0.0196(16) Uani 1 1 d .
C26 C 0.5833(7) 0.6846(6) -0.0275(5) 0.0256(18) Uani 1 1 d .
H26 H 0.5111 0.6333 -0.0724 0.031 Uiso 1 1 calc R
C27 C 0.6832(8) 0.6962(6) -0.0379(6) 0.0287(19) Uani 1 1 d .
H27 H 0.6777 0.6525 -0.0895 0.034 Uiso 1 1 calc R
C28 C 0.7911(8) 0.7727(7) 0.0283(6) 0.036(2) Uani 1 1 d .
H28 H 0.8586 0.7803 0.0224 0.044 Uiso 1 1 calc R
C29 C 0.7964(8) 0.8377(7) 0.1035(6) 0.036(2) Uani 1 1 d .
H29 H 0.8681 0.8904 0.1476 0.043 Uiso 1 1 calc R
C30 C 0.6972(7) 0.8259(6) 0.1142(5) 0.0284(19) Uani 1 1 d .
H30 H 0.7028 0.8701 0.1653 0.034 Uiso 1 1 calc R
C31 C 0.2234(6) 0.9426(5) 0.4598(4) 0.0152(15) Uani 1 1 d .
C32 C 0.2456(7) 1.0361(6) 0.4658(5) 0.0228(17) Uani 1 1 d .
H32 H 0.3196 1.0899 0.5031 0.027 Uiso 1 1 calc R
C33 C 0.1568(7) 1.0493(6) 0.4160(6) 0.0277(19) Uani 1 1 d .
H33 H 0.1716 1.1121 0.4205 0.033 Uiso 1 1 calc R
C34 C 0.0474(7) 0.9699(6) 0.3601(5) 0.0238(18) Uani 1 1 d .
H34 H -0.0118 0.9792 0.3277 0.029 Uiso 1 1 calc R
C35 C 0.0253(7) 0.8764(6) 0.3520(5) 0.0224(17) Uani 1 1 d .
H35 H -0.0482 0.8227 0.3130 0.027 Uiso 1 1 calc R
C36 C 0.1136(7) 0.8618(5) 0.4026(5) 0.0171(16) Uani 1 1 d .
C37 C 0.0881(6) 0.7615(5) 0.3932(4) 0.0154(15) Uani 1 1 d .
C38 C 0.0002(6) 0.6696(5) 0.3219(5) 0.0190(16) Uani 1 1 d .
H38 H -0.0556 0.6593 0.2682 0.023 Uiso 1 1 calc R
C39 C 0.0124(6) 0.5984(5) 0.3465(5) 0.0181(16) Uani 1 1 d .
C40 C -0.0541(6) 0.4908(5) 0.3009(5) 0.0234(18) Uani 1 1 d .
C41 C -0.1246(7) 0.4453(6) 0.2091(6) 0.032(2) Uani 1 1 d .
H41 H -0.1314 0.4824 0.1761 0.038 Uiso 1 1 calc R
C42 C -0.1865(8) 0.3416(7) 0.1657(7) 0.048(3) Uani 1 1 d .
H42 H -0.2353 0.3099 0.1039 0.058 Uiso 1 1 calc R
C43 C -0.1747(8) 0.2864(7) 0.2155(7) 0.045(3) Uani 1 1 d .
H43 H -0.2151 0.2180 0.1866 0.054 Uiso 1 1 calc R
C44 C -0.1052(7) 0.3319(6) 0.3049(7) 0.035(2) Uani 1 1 d .
H44 H -0.0977 0.2944 0.3374 0.042 Uiso 1 1 calc R
C45 C -0.0436(7) 0.4351(6) 0.3505(6) 0.030(2) Uani 1 1 d .
H45 H 0.0035 0.4659 0.4127 0.036 Uiso 1 1 calc R
C46 C 0.5802(6) 0.4626(5) 0.3832(4) 0.0153(15) Uani 1 1 d .
C47 C 0.6609(7) 0.4450(6) 0.3577(5) 0.0216(17) Uani 1 1 d .
H47 H 0.7348 0.4976 0.3787 0.026 Uiso 1 1 calc R
C48 C 0.6346(7) 0.3516(6) 0.3021(5) 0.0250(18) Uani 1 1 d .
H48 H 0.6900 0.3418 0.2866 0.030 Uiso 1 1 calc R
C49 C 0.5229(8) 0.2728(6) 0.2699(5) 0.0234(18) Uani 1 1 d .
H49 H 0.5018 0.2107 0.2295 0.028 Uiso 1 1 calc R
C50 C 0.4438(7) 0.2877(5) 0.2983(5) 0.0197(16) Uani 1 1 d .
H50 H 0.3708 0.2344 0.2784 0.024 Uiso 1 1 calc R
C51 C 0.4709(6) 0.3800(5) 0.3556(5) 0.0169(15) Uani 1 1 d .
C52 C 0.3863(6) 0.3898(5) 0.3881(5) 0.0174(16) Uani 1 1 d .
C53 C 0.2887(6) 0.3146(5) 0.3842(5) 0.0173(16) Uani 1 1 d .
H53 H 0.2621 0.2473 0.3579 0.021 Uiso 1 1 calc R
C54 C 0.2408(6) 0.3597(5) 0.4264(5) 0.0178(16) Uani 1 1 d .
C55 C 0.1402(7) 0.3152(5) 0.4452(6) 0.0244(18) Uani 1 1 d .
C56 C 0.0557(8) 0.2181(6) 0.3920(6) 0.031(2) Uani 1 1 d .
H56 H 0.0601 0.1818 0.3419 0.037 Uiso 1 1 calc R
C57 C -0.0363(9) 0.1740(6) 0.4125(8) 0.053(3) Uani 1 1 d .
H57 H -0.0942 0.1090 0.3755 0.063 Uiso 1 1 calc R
C58 C -0.0408(11) 0.2266(7) 0.4874(9) 0.073(5) Uani 1 1 d .
H58 H -0.0998 0.1963 0.5031 0.087 Uiso 1 1 calc R
C59 C 0.0414(11) 0.3244(7) 0.5400(9) 0.072(5) Uani 1 1 d .
H59 H 0.0360 0.3605 0.5896 0.087 Uiso 1 1 calc R
C60 C 0.1298(9) 0.3680(6) 0.5197(7) 0.043(3) Uani 1 1 d .
H60 H 0.1847 0.4341 0.5555 0.051 Uiso 1 1 calc R
C61 C 0.6511(6) 0.6953(5) 0.6381(4) 0.0154(5) Uani 1 1 d U
C62 C 0.6447(6) 0.6084(5) 0.6416(5) 0.0154(5) Uani 1 1 d .
H62 H 0.5920 0.5490 0.5911 0.019 Uiso 1 1 calc R
C63 C 0.7150(7) 0.6085(6) 0.7184(5) 0.0218(17) Uani 1 1 d .
H63 H 0.7096 0.5496 0.7195 0.026 Uiso 1 1 calc R
C64 C 0.7939(6) 0.6966(5) 0.7939(5) 0.0186(16) Uani 1 1 d .
H64 H 0.8420 0.6969 0.8456 0.022 Uiso 1 1 calc R
C65 C 0.8011(6) 0.7823(5) 0.7925(5) 0.0154(5) Uani 1 1 d .
H65 H 0.8536 0.8408 0.8440 0.019 Uiso 1 1 calc R
C66 C 0.7311(6) 0.7847(5) 0.7151(4) 0.0154(5) Uani 1 1 d U
C67 C 0.7455(6) 0.8796(5) 0.7164(4) 0.0154(5) Uani 1 1 d U
C68 C 0.8451(6) 0.9721(5) 0.7653(4) 0.0154(5) Uani 1 1 d .
H68 H 0.9171 0.9868 0.8068 0.019 Uiso 1 1 calc R
C69 C 0.8161(6) 1.0373(5) 0.7404(5) 0.0166(16) Uani 1 1 d .
C70 C 0.8891(6) 1.1422(5) 0.7644(5) 0.0230(18) Uani 1 1 d .
C71 C 0.9862(7) 1.2000(6) 0.8479(6) 0.030(2) Uani 1 1 d .
H71 H 1.0025 1.1734 0.8894 0.036 Uiso 1 1 calc R
C72 C 1.0590(8) 1.2985(7) 0.8688(7) 0.042(3) Uani 1 1 d .
H72 H 1.1249 1.3376 0.9240 0.051 Uiso 1 1 calc R
C73 C 1.0325(9) 1.3375(7) 0.8068(7) 0.048(3) Uani 1 1 d .
H73 H 1.0811 1.4030 0.8207 0.058 Uiso 1 1 calc R
C74 C 0.9371(8) 1.2813(6) 0.7265(6) 0.035(2) Uani 1 1 d .
H74 H 0.9207 1.3087 0.6857 0.042 Uiso 1 1 calc R
C75 C 0.8631(7) 1.1836(6) 0.7040(6) 0.0285(19) Uani 1 1 d .
H75 H 0.7966 1.1459 0.6491 0.034 Uiso 1 1 calc R
C76 C 0.2151(7) 0.9895(5) 0.6649(5) 0.0182(16) Uani 1 1 d .
C77 C 0.1282(7) 1.0151(6) 0.6392(5) 0.0241(18) Uani 1 1 d .
H77 H 0.0571 0.9686 0.5898 0.029 Uiso 1 1 calc R
C78 C 0.1450(8) 1.1077(7) 0.6853(7) 0.044(3) Uani 1 1 d .
H78 H 0.0850 1.1224 0.6691 0.053 Uiso 1 1 calc R
C79 C 0.2539(9) 1.1785(7) 0.7565(7) 0.054(3) Uani 1 1 d .
H79 H 0.2677 1.2415 0.7875 0.065 Uiso 1 1 calc R
C80 C 0.3406(8) 1.1545(6) 0.7807(6) 0.039(2) Uani 1 1 d .
H80 H 0.4127 1.2022 0.8283 0.046 Uiso 1 1 calc R
C81 C 0.3236(7) 1.0619(5) 0.7365(5) 0.0224(18) Uani 1 1 d .
C82 C 0.4184(6) 1.0390(5) 0.7679(5) 0.0186(16) Uani 1 1 d .
C83 C 0.5194(7) 1.0888(5) 0.8490(5) 0.0206(17) Uani 1 1 d .
H83 H 0.5436 1.1471 0.8970 0.025 Uiso 1 1 calc R
C84 C 0.5764(6) 1.0349(5) 0.8444(4) 0.0142(15) Uani 1 1 d .
C85 C 0.6840(6) 1.0481(5) 0.9092(4) 0.0151(15) Uani 1 1 d .
C86 C 0.7696(7) 1.1427(5) 0.9736(5) 0.0225(17) Uani 1 1 d .
H86 H 0.7582 1.1962 0.9745 0.027 Uiso 1 1 calc R
C87 C 0.8726(7) 1.1571(6) 1.0368(5) 0.0286(19) Uani 1 1 d .
H87 H 0.9303 1.2203 1.0792 0.034 Uiso 1 1 calc R
C88 C 0.8885(7) 1.0788(7) 1.0363(5) 0.031(2) Uani 1 1 d .
H88 H 0.9564 1.0889 1.0795 0.038 Uiso 1 1 calc R
C89 C 0.8050(7) 0.9845(6) 0.9723(5) 0.0291(19) Uani 1 1 d .
H89 H 0.8173 0.9315 0.9715 0.035 Uiso 1 1 calc R
C90 C 0.7033(7) 0.9697(6) 0.9097(5) 0.0217(17) Uani 1 1 d .
H90 H 0.6467 0.9061 0.8671 0.026 Uiso 1 1 calc R
C91 C 0.4447(8) 0.3631(6) 0.0937(7) 0.033(2) Uani 1 1 d .
H91A H 0.3641 0.3287 0.0494 0.040 Uiso 1 1 calc R
H91B H 0.4456 0.3637 0.1513 0.040 Uiso 1 1 calc R
C92 C 0.5034(9) 0.3056(6) 0.0647(6) 0.037(2) Uani 1 1 d .
H92A H 0.4936 0.2966 0.0041 0.056 Uiso 1 1 calc R
H92B H 0.4687 0.2426 0.0665 0.056 Uiso 1 1 calc R
H92C H 0.5847 0.3416 0.1053 0.056 Uiso 1 1 calc R
C93 C 0.6188(8) 0.5253(6) 0.1814(6) 0.037(2) Uani 1 1 d .
H93A H 0.6715 0.5085 0.1627 0.044 Uiso 1 1 calc R
H93B H 0.6158 0.5070 0.2312 0.044 Uiso 1 1 calc R
C94 C 0.6659(8) 0.6351(6) 0.2144(6) 0.036(2) Uani 1 1 d .
H94A H 0.6765 0.6547 0.1673 0.055 Uiso 1 1 calc R
H94B H 0.7393 0.6685 0.2670 0.055 Uiso 1 1 calc R
H94C H 0.6121 0.6518 0.2298 0.055 Uiso 1 1 calc R
C95 C 0.5006(8) 0.4758(6) 0.0186(6) 0.0287(19) Uani 1 1 d .
H95A H 0.5362 0.4398 -0.0045 0.034 Uiso 1 1 calc R
H95B H 0.5476 0.5445 0.0321 0.034 Uiso 1 1 calc R
C96 C 0.3806(9) 0.4366(7) -0.0531(6) 0.044(3) Uani 1 1 d .
H96A H 0.3339 0.3685 -0.0670 0.065 Uiso 1 1 calc R
H96B H 0.3854 0.4429 -0.1069 0.065 Uiso 1 1 calc R
H96C H 0.3459 0.4735 -0.0313 0.065 Uiso 1 1 calc R
C97 C 1.0226(8) 0.8036(7) 0.7181(5) 0.033(2) Uani 1 1 d .
H97A H 1.0295 0.8685 0.7324 0.039 Uiso 1 1 calc R
H97B H 0.9597 0.7645 0.7298 0.039 Uiso 1 1 calc R
C98 C 1.1342(8) 0.8133(7) 0.7790(6) 0.040(2) Uani 1 1 d .
H98A H 1.1234 0.7491 0.7727 0.060 Uiso 1 1 calc R
H98B H 1.1560 0.8527 0.8409 0.060 Uiso 1 1 calc R
H98C H 1.1945 0.8442 0.7621 0.060 Uiso 1 1 calc R
C99 C 0.9887(7) 0.6592(6) 0.5903(6) 0.0253(18) Uani 1 1 d .
H99A H 1.0660 0.6692 0.6215 0.030 Uiso 1 1 calc R
H99B H 0.9679 0.6339 0.5258 0.030 Uiso 1 1 calc R
C100 C 0.9042(9) 0.5810(7) 0.6078(7) 0.040(2) Uani 1 1 d .
H10A H 0.9314 0.5996 0.6720 0.060 Uiso 1 1 calc R
H10B H 0.8993 0.5189 0.5793 0.060 Uiso 1 1 calc R
H10C H 0.8288 0.5754 0.5832 0.060 Uiso 1 1 calc R
C101 C 0.8826(7) 0.7524(6) 0.5628(6) 0.0267(19) Uani 1 1 d .
H10D H 0.8165 0.6991 0.5605 0.032 Uiso 1 1 calc R
H10E H 0.8842 0.8135 0.5919 0.032 Uiso 1 1 calc R
C102 C 0.8678(7) 0.7371(6) 0.4680(5) 0.0249(18) Uani 1 1 d .
H10F H 0.9351 0.7877 0.4701 0.037 Uiso 1 1 calc R
H10G H 0.8000 0.7400 0.4361 0.037 Uiso 1 1 calc R
H10H H 0.8589 0.6738 0.4371 0.037 Uiso 1 1 calc R
C103 C 0.7543(9) 0.3593(7) 0.9294(7) 0.044(2) Uani 1 1 d .
C104 C 0.8374(9) 0.3521(7) 0.8949(6) 0.038(2) Uani 1 1 d .
H10I H 0.8090 0.3425 0.8326 0.058 Uiso 1 1 calc R
H10J H 0.8471 0.2973 0.8993 0.058 Uiso 1 1 calc R
H10K H 0.9108 0.4117 0.9301 0.058 Uiso 1 1 calc R
C105 C 0.1913(7) 0.4366(5) 0.1732(5) 0.0204(17) Uani 1 1 d .
C106 C 0.3183(6) 0.6470(5) 0.7231(5) 0.0158(15) Uani 1 1 d .
C107 C 0.7312(6) 0.9182(5) 0.4395(5) 0.0165(16) Uani 1 1 d .
C108 C 0.4340(13) 0.3802(10) 0.7156(9) 0.058(3) Uani 1 1 d .
C109 C 0.1443(8) 1.0098(7) 0.2081(6) 0.035(2) Uani 1 1 d .
C110 C 0.1652(14) 0.9300(11) 0.2101(10) 0.082(5) Uani 1 1 d .
H11A H 0.1354 0.8830 0.1491 0.122 Uiso 1 1 calc R
H11B H 0.1269 0.8987 0.2416 0.122 Uiso 1 1 calc R
H11C H 0.2473 0.9545 0.2408 0.122 Uiso 1 1 calc R
C111 C 0.3438(13) 0.2987(11) 0.6270(9) 0.086(5) Uani 1 1 d .
H11D H 0.3803 0.2761 0.5927 0.128 Uiso 1 1 calc R
H11E H 0.2980 0.3216 0.5941 0.128 Uiso 1 1 calc R
H11F H 0.2945 0.2455 0.6366 0.128 Uiso 1 1 calc R
O17 O 0.0824(7) 0.9178(5) 0.9828(5) 0.070(3) Uani 1 1 d .
O19 O 0.1800(7) 0.0775(5) 0.9353(5) 0.070(3) Uani 1 1 d .
H303 H 0.455(9) 0.500(7) 0.120(7) 0.05(3) Uiso 1 1 d .
H304 H 1.056(9) 0.802(7) 0.618(7) 0.05(3) Uiso 1 1 d .
H307 H 0.660(9) 1.000(7) 0.641(7) 0.05(3) Uiso 1 1 d .
H306 H 0.516(9) 0.902(7) 0.739(7) 0.05(3) Uiso 1 1 d .
H309 H 0.540(9) 0.786(7) 0.197(7) 0.05(3) Uiso 1 1 d .
H311 H 0.142(9) 0.622(7) 0.456(7) 0.05(3) Uiso 1 1 d .
H310 H 0.298(9) 0.505(8) 0.478(7) 0.05(3) Uiso 1 1 d .
H97 H 0.234(4) 0.753(6) 0.358(6) 0.05(3) Uiso 1 1 d D

loop_
_atom_site_aniso_label
_atom_site_aniso_U_11
_atom_site_aniso_U_22
_atom_site_aniso_U_33
_atom_site_aniso_U_23
_atom_site_aniso_U_13
_atom_site_aniso_U_12
C12 0.100(10) 0.023(5) 0.049(6) 0.002(4) 0.062(7) -0.004(5)
Fe1 0.0089(5) 0.0112(5) 0.0101(5) 0.0042(4) 0.0047(4) 0.0049(4)
Fe2 0.0105(5) 0.0112(5) 0.0103(5) 0.0037(4) 0.0060(4) 0.0059(4)
Fe3 0.0114(5) 0.0113(5) 0.0107(5) 0.0049(4) 0.0061(4) 0.0063(4)
Fe4 0.0132(5) 0.0151(5) 0.0108(5) 0.0062(4) 0.0069(4) 0.0082(4)
Fe5 0.0115(5) 0.0113(5) 0.0123(5) 0.0048(4) 0.0069(4) 0.0066(4)
Cl1 0.0351(11) 0.0292(10) 0.0278(10) 0.0194(8) 0.0169(9) 0.0229(9)
Cl2 0.0288(10) 0.0294(10) 0.0306(10) 0.0196(8) 0.0228(9) 0.0154(8)
Cl3 0.0366(11) 0.0249(10) 0.0147(9) 0.0091(7) 0.0134(8) 0.0148(9)
Cl4 0.0247(10) 0.0281(10) 0.0357(11) 0.0149(8) 0.0250(9) 0.0140(8)
Cl5 0.0117(9) 0.0260(10) 0.0242(10) 0.0022(8) 0.0036(8) 0.0073(8)
Cl6 0.0221(10) 0.0162(9) 0.0432(12) 0.0143(8) 0.0194(9) 0.0094(8)
Cl7 0.0260(11) 0.0148(9) 0.0470(13) 0.0016(8) 0.0153(10) 0.0076(8)
Cl8 0.0221(10) 0.0390(12) 0.0249(10) 0.0089(9) -0.0016(9) 0.0118(9)
Cl9 0.0171(9) 0.0281(10) 0.0292(10) 0.0137(8) 0.0140(8) 0.0082(8)
P1 0.0162(9) 0.0150(9) 0.0126(9) 0.0079(7) 0.0093(8) 0.0091(8)
P2 0.0152(9) 0.0130(9) 0.0114(9) 0.0044(7) 0.0069(8) 0.0071(8)
P3 0.0074(8) 0.0121(8) 0.0115(9) 0.0046(7) 0.0052(7) 0.0039(7)
O1 0.020(3) 0.017(2) 0.016(2) 0.010(2) 0.012(2) 0.010(2)
O2 0.017(3) 0.019(3) 0.017(3) 0.011(2) 0.010(2) 0.009(2)
O3 0.015(3) 0.017(3) 0.012(2) 0.008(2) 0.007(2) 0.006(2)
O4 0.012(2) 0.014(2) 0.015(2) 0.0060(19) 0.007(2) 0.006(2)
O5 0.015(2) 0.012(2) 0.015(2) 0.0074(19) 0.009(2) 0.007(2)
O6 0.010(2) 0.006(2) 0.012(2) 0.0049(18) 0.007(2) 0.0038(18)
O7 0.015(3) 0.015(2) 0.011(2) 0.0034(19) 0.008(2) 0.009(2)
O8 0.017(3) 0.016(2) 0.018(3) 0.008(2) 0.009(2) 0.010(2)
O9 0.026(3) 0.027(3) 0.017(3) 0.013(2) 0.014(2) 0.017(2)
O10 0.016(3) 0.029(3) 0.012(3) 0.008(2) 0.007(2) 0.014(2)
O11 0.013(2) 0.011(2) 0.017(2) 0.0059(19) 0.007(2) 0.004(2)
O12 0.012(2) 0.015(2) 0.015(3) 0.003(2) 0.006(2) 0.006(2)
O13 0.012(2) 0.014(2) 0.013(2) 0.0051(19) 0.006(2) 0.009(2)
O14 0.014(2) 0.018(3) 0.021(3) 0.008(2) 0.010(2) 0.009(2)
O15 0.012(2) 0.012(2) 0.013(2) 0.0041(19) 0.004(2) 0.007(2)
O16 0.012(2) 0.010(2) 0.014(2) 0.0028(19) 0.006(2) 0.006(2)
O18 0.016(2) 0.012(2) 0.014(2) 0.0087(19) 0.010(2) 0.010(2)
O36 0.016(3) 0.016(2) 0.008(2) 0.0041(19) 0.007(2) 0.008(2)
N1 0.012(3) 0.019(3) 0.009(3) 0.002(2) 0.002(3) 0.009(3)
N2 0.012(3) 0.020(3) 0.015(3) 0.006(3) 0.006(3) 0.008(3)
N3 0.014(3) 0.015(3) 0.014(3) 0.006(2) 0.008(3) 0.007(2)
N4 0.014(3) 0.012(3) 0.013(3) 0.002(2) 0.006(3) 0.004(3)
N5 0.016(3) 0.017(3) 0.011(3) 0.009(2) 0.010(3) 0.009(2)
N6 0.021(3) 0.023(3) 0.018(3) 0.012(3) 0.013(3) 0.013(3)
N7 0.017(3) 0.012(3) 0.019(3) 0.008(2) 0.012(3) 0.008(2)
N8 0.013(3) 0.013(3) 0.019(3) 0.008(3) 0.011(3) 0.005(3)
N9 0.026(3) 0.017(3) 0.006(3) 0.007(2) 0.007(3) 0.012(3)
N10 0.019(3) 0.016(3) 0.016(3) 0.006(2) 0.012(3) 0.011(3)
N11 0.0188(6) 0.0159(6) 0.0103(6) 0.0051(4) 0.0059(5) 0.0079(5)
N12 0.011(3) 0.013(3) 0.014(3) 0.000(2) 0.009(3) 0.002(3)
N13 0.021(4) 0.030(4) 0.023(3) 0.013(3) 0.015(3) 0.014(3)
N14 0.030(4) 0.025(4) 0.031(4) 0.015(3) 0.017(3) 0.016(3)
N15 0.094(9) 0.093(8) 0.111(9) 0.065(7) 0.083(8) 0.065(7)
N17 0.089(8) 0.049(6) 0.070(7) 0.019(5) 0.043(7) 0.046(6)
N18 0.086(7) 0.049(5) 0.045(5) 0.025(4) 0.025(5) 0.047(5)
C1 0.012(4) 0.014(4) 0.021(4) 0.004(3) 0.006(3) 0.004(3)
C2 0.025(4) 0.022(4) 0.021(4) 0.005(3) 0.006(3) 0.012(3)
C3 0.053(6) 0.025(4) 0.021(4) 0.000(3) 0.008(4) 0.026(4)
C4 0.066(7) 0.028(5) 0.035(5) 0.010(4) 0.015(5) 0.030(5)
C5 0.045(5) 0.021(4) 0.025(4) 0.008(3) 0.006(4) 0.016(4)
C6 0.019(4) 0.013(4) 0.024(4) 0.005(3) 0.008(3) 0.011(3)
C7 0.021(4) 0.013(4) 0.017(4) 0.008(3) 0.007(3) 0.008(3)
C8 0.034(5) 0.010(4) 0.026(4) 0.008(3) 0.016(4) 0.007(3)
C9 0.029(4) 0.015(4) 0.022(4) 0.015(3) 0.013(4) 0.009(3)
C10 0.043(5) 0.012(4) 0.026(4) 0.010(3) 0.020(4) 0.010(4)
C11 0.050(5) 0.031(4) 0.023(4) 0.017(4) 0.019(4) 0.031(4)
C13 0.0188(6) 0.0159(6) 0.0103(6) 0.0051(4) 0.0059(5) 0.0079(5)
C14 0.0188(6) 0.0159(6) 0.0103(6) 0.0051(4) 0.0059(5) 0.0079(5)
C15 0.0188(6) 0.0159(6) 0.0103(6) 0.0051(4) 0.0059(5) 0.0079(5)
C16 0.019(4) 0.018(4) 0.016(4) 0.006(3) 0.003(3) 0.012(3)
C17 0.021(4) 0.030(4) 0.024(4) 0.014(3) 0.011(4) 0.017(3)
C18 0.023(4) 0.033(5) 0.022(4) 0.014(3) 0.001(4) 0.013(4)
C19 0.022(4) 0.043(5) 0.014(4) 0.007(4) 0.000(3) 0.013(4)
C20 0.033(5) 0.032(4) 0.018(4) 0.012(3) 0.013(4) 0.016(4)
C21 0.027(4) 0.022(4) 0.011(3) 0.012(3) 0.008(3) 0.012(3)
C22 0.025(4) 0.019(4) 0.014(4) 0.011(3) 0.009(3) 0.013(3)
C23 0.026(4) 0.028(4) 0.008(3) 0.010(3) 0.010(3) 0.014(3)
C24 0.023(4) 0.022(4) 0.020(4) 0.011(3) 0.014(3) 0.013(3)
C25 0.021(4) 0.023(4) 0.019(4) 0.015(3) 0.012(3) 0.009(3)
C26 0.026(4) 0.036(5) 0.024(4) 0.017(3) 0.017(4) 0.015(4)
C27 0.039(5) 0.037(5) 0.034(5) 0.019(4) 0.029(4) 0.028(4)
C28 0.028(5) 0.052(6) 0.047(6) 0.028(5) 0.028(4) 0.023(4)
C29 0.027(5) 0.054(6) 0.028(5) 0.019(4) 0.019(4) 0.014(4)
C30 0.032(5) 0.033(5) 0.020(4) 0.012(4) 0.014(4) 0.013(4)
C31 0.023(4) 0.020(4) 0.012(3) 0.010(3) 0.011(3) 0.014(3)
C32 0.019(4) 0.024(4) 0.031(4) 0.013(3) 0.013(4) 0.013(3)
C33 0.026(4) 0.039(5) 0.038(5) 0.028(4) 0.018(4) 0.022(4)
C34 0.021(4) 0.039(5) 0.035(5) 0.026(4) 0.018(4) 0.025(4)
C35 0.021(4) 0.031(4) 0.023(4) 0.013(3) 0.013(3) 0.016(4)
C36 0.024(4) 0.022(4) 0.014(3) 0.009(3) 0.012(3) 0.015(3)
C37 0.014(4) 0.026(4) 0.010(3) 0.008(3) 0.008(3) 0.011(3)
C38 0.017(4) 0.026(4) 0.016(4) 0.007(3) 0.007(3) 0.014(3)
C39 0.013(4) 0.019(4) 0.019(4) 0.001(3) 0.009(3) 0.008(3)
C40 0.010(4) 0.019(4) 0.031(4) -0.002(3) 0.009(3) 0.005(3)
C41 0.020(4) 0.030(5) 0.033(5) -0.002(4) 0.009(4) 0.014(4)
C42 0.024(5) 0.039(6) 0.038(6) -0.025(5) 0.006(4) 0.007(4)
C43 0.026(5) 0.025(5) 0.065(7) -0.006(5) 0.022(5) 0.008(4)
C44 0.013(4) 0.017(4) 0.065(7) 0.005(4) 0.022(4) 0.002(3)
C45 0.018(4) 0.024(4) 0.038(5) 0.004(4) 0.009(4) 0.009(3)
C46 0.019(4) 0.022(4) 0.013(3) 0.008(3) 0.008(3) 0.015(3)
C47 0.020(4) 0.029(4) 0.025(4) 0.015(3) 0.012(4) 0.015(3)
C48 0.029(5) 0.033(5) 0.025(4) 0.015(4) 0.012(4) 0.024(4)
C49 0.041(5) 0.022(4) 0.023(4) 0.012(3) 0.018(4) 0.025(4)
C50 0.027(4) 0.016(4) 0.016(4) 0.005(3) 0.009(3) 0.012(3)
C51 0.022(4) 0.017(4) 0.018(4) 0.009(3) 0.010(3) 0.013(3)
C52 0.023(4) 0.013(4) 0.021(4) 0.010(3) 0.011(3) 0.011(3)
C53 0.023(4) 0.017(4) 0.019(4) 0.009(3) 0.012(3) 0.013(3)
C54 0.021(4) 0.012(4) 0.024(4) 0.008(3) 0.012(3) 0.009(3)
C55 0.028(4) 0.013(4) 0.041(5) 0.015(3) 0.022(4) 0.010(3)
C56 0.035(5) 0.017(4) 0.052(6) 0.017(4) 0.027(4) 0.016(4)
C57 0.050(6) 0.018(5) 0.094(9) 0.016(5) 0.055(7) 0.008(4)
C58 0.077(9) 0.024(5) 0.123(11) 0.016(6) 0.086(9) 0.007(5)
C59 0.091(9) 0.022(5) 0.107(10) 0.010(5) 0.088(9) 0.008(5)
C60 0.060(7) 0.013(4) 0.058(6) 0.010(4) 0.048(6) 0.008(4)
C61 0.0188(6) 0.0159(6) 0.0103(6) 0.0051(4) 0.0059(5) 0.0079(5)
C62 0.0188(6) 0.0159(6) 0.0103(6) 0.0051(4) 0.0059(5) 0.0079(5)
C63 0.026(4) 0.029(4) 0.023(4) 0.018(3) 0.013(4) 0.018(4)
C64 0.018(4) 0.031(4) 0.017(4) 0.014(3) 0.010(3) 0.018(3)
C65 0.0188(6) 0.0159(6) 0.0103(6) 0.0051(4) 0.0059(5) 0.0079(5)
C66 0.0188(6) 0.0159(6) 0.0103(6) 0.0051(4) 0.0059(5) 0.0079(5)
C67 0.0188(6) 0.0159(6) 0.0103(6) 0.0051(4) 0.0059(5) 0.0079(5)
C68 0.0188(6) 0.0159(6) 0.0103(6) 0.0051(4) 0.0059(5) 0.0079(5)
C69 0.011(4) 0.019(4) 0.013(3) 0.002(3) 0.004(3) 0.005(3)
C70 0.014(4) 0.016(4) 0.030(4) 0.003(3) 0.013(3) 0.001(3)
C71 0.022(4) 0.023(4) 0.029(4) 0.001(4) 0.008(4) 0.005(4)
C72 0.023(5) 0.032(5) 0.043(6) -0.008(4) 0.014(4) 0.003(4)
C73 0.049(6) 0.020(5) 0.062(7) 0.004(5) 0.039(6) 0.002(5)
C74 0.039(5) 0.021(4) 0.045(5) 0.011(4) 0.027(5) 0.011(4)
C75 0.027(5) 0.031(5) 0.030(4) 0.012(4) 0.017(4) 0.014(4)
C76 0.023(4) 0.018(4) 0.015(4) 0.004(3) 0.010(3) 0.013(3)
C77 0.014(4) 0.022(4) 0.028(4) -0.002(3) 0.003(3) 0.013(3)
C78 0.032(5) 0.038(5) 0.049(6) 0.000(4) 0.003(5) 0.028(4)
C79 0.051(6) 0.035(5) 0.052(6) -0.009(5) -0.003(5) 0.036(5)
C80 0.027(5) 0.027(5) 0.035(5) -0.010(4) -0.001(4) 0.015(4)
C81 0.020(4) 0.022(4) 0.019(4) 0.003(3) 0.005(3) 0.010(3)
C82 0.020(4) 0.019(4) 0.015(4) 0.005(3) 0.006(3) 0.011(3)
C83 0.021(4) 0.017(4) 0.016(4) 0.002(3) 0.005(3) 0.007(3)
C84 0.014(4) 0.011(3) 0.010(3) 0.000(3) 0.003(3) 0.003(3)
C85 0.016(4) 0.020(4) 0.010(3) 0.005(3) 0.007(3) 0.008(3)
C86 0.022(4) 0.021(4) 0.017(4) 0.003(3) 0.001(3) 0.012(3)
C87 0.017(4) 0.035(5) 0.020(4) 0.001(3) 0.004(3) 0.009(4)
C88 0.024(4) 0.057(6) 0.021(4) 0.018(4) 0.006(4) 0.028(4)
C89 0.035(5) 0.042(5) 0.022(4) 0.015(4) 0.011(4) 0.029(4)
C90 0.030(4) 0.022(4) 0.016(4) 0.007(3) 0.010(3) 0.016(4)
C91 0.040(5) 0.026(4) 0.055(6) 0.022(4) 0.033(5) 0.023(4)
C92 0.051(6) 0.033(5) 0.049(6) 0.023(4) 0.034(5) 0.027(5)
C93 0.036(5) 0.040(5) 0.044(5) 0.026(4) 0.016(5) 0.023(4)
C94 0.033(5) 0.039(5) 0.029(5) 0.009(4) 0.008(4) 0.016(4)
C95 0.043(5) 0.028(4) 0.038(5) 0.017(4) 0.031(4) 0.025(4)
C96 0.053(6) 0.036(5) 0.023(5) 0.006(4) 0.017(5) 0.008(5)
C97 0.041(5) 0.038(5) 0.026(4) 0.012(4) 0.021(4) 0.022(4)
C98 0.041(6) 0.060(6) 0.025(5) 0.022(4) 0.015(4) 0.027(5)
C99 0.019(4) 0.034(5) 0.032(4) 0.017(4) 0.016(4) 0.015(4)
C100 0.041(6) 0.038(5) 0.056(6) 0.032(5) 0.029(5) 0.020(4)
C101 0.027(4) 0.032(5) 0.041(5) 0.022(4) 0.025(4) 0.020(4)
C102 0.020(4) 0.029(4) 0.024(4) 0.010(3) 0.009(3) 0.011(4)
C103 0.045(6) 0.049(6) 0.048(6) 0.027(5) 0.022(5) 0.027(5)
C104 0.044(6) 0.039(5) 0.028(5) 0.011(4) 0.011(4) 0.023(4)
C105 0.017(4) 0.018(4) 0.020(4) 0.006(3) 0.006(3) 0.005(3)
C106 0.022(4) 0.015(4) 0.015(4) 0.011(3) 0.011(3) 0.008(3)
C107 0.011(3) 0.017(4) 0.019(4) 0.008(3) 0.009(3) 0.002(3)
C108 0.092(10) 0.074(8) 0.064(8) 0.045(7) 0.051(8) 0.068(8)
C109 0.026(5) 0.049(6) 0.035(5) 0.021(4) 0.015(4) 0.020(4)
C110 0.127(13) 0.118(11) 0.123(12) 0.095(10) 0.101(11) 0.110(11)
C111 0.083(10) 0.115(12) 0.057(8) 0.023(8) 0.020(8) 0.063(9)
O17 0.050(5) 0.050(5) 0.050(5) 0.000(4) 0.000(4) 0.000(4)
O19 0.050(5) 0.050(5) 0.050(5) 0.000(4) 0.000(4) 0.000(4)

loop_
_atom_type_symbol
_atom_type_description
_atom_type_scat_dispersion_real
_atom_type_scat_dispersion_imag
_atom_type_scat_source
C C 0.0033 0.0016 'International Tables Vol C Tables 4.2.6.8 and 6.1.1.4'
H H 0.0000 0.0000 'International Tables Vol C Tables 4.2.6.8 and 6.1.1.4'
N N 0.0061 0.0033 'International Tables Vol C Tables 4.2.6.8 and 6.1.1.4'
O O 0.0106 0.0060 'International Tables Vol C Tables 4.2.6.8 and 6.1.1.4'
P P 0.1023 0.0942 'International Tables Vol C Tables 4.2.6.8 and 6.1.1.4'
Cl Cl 0.1484 0.1585 'International Tables Vol C Tables 4.2.6.8 and 6.1.1.4'
Fe Fe 0.3463 0.8444 'International Tables Vol C Tables 4.2.6.8 and 6.1.1.4'

loop_
_geom_angle_atom_site_label_1
_geom_angle_atom_site_label_2
_geom_angle_atom_site_label_3
_geom_angle
C13 C12 C10 119.5(10)
O18 Fe1 O16 101.9(2)
O18 Fe1 O3 89.6(2)
O16 Fe1 O3 104.1(2)
O18 Fe1 O13 177.9(2)
O16 Fe1 O13 76.64(19)
O3 Fe1 O13 89.3(2)
O18 Fe1 N11 98.8(2)
O16 Fe1 N11 152.9(2)
O3 Fe1 N11 93.3(2)
O13 Fe1 N11 83.1(2)
O18 Fe1 O6 78.01(19)
O16 Fe1 O6 85.17(18)
O3 Fe1 O6 165.92(19)
O13 Fe1 O6 103.37(18)
N11 Fe1 O6 82.2(2)
O18 Fe2 O12 166.0(2)
O18 Fe2 O1 94.9(2)
O12 Fe2 O1 97.1(2)
O18 Fe2 O15 78.60(19)
O12 Fe2 O15 91.0(2)
O1 Fe2 O15 166.83(18)
O18 Fe2 N1 90.0(2)
O12 Fe2 N1 82.9(2)
O1 Fe2 N1 90.2(2)
O15 Fe2 N1 101.1(2)
O18 Fe2 N3 97.8(2)
O12 Fe2 N3 89.5(2)
O1 Fe2 N3 89.1(2)
O15 Fe2 N3 80.6(2)
N1 Fe2 N3 172.1(2)
O11 Fe3 O18 93.7(2)
O11 Fe3 O36 168.9(2)
O18 Fe3 O36 96.07(19)
O11 Fe3 O15 91.18(19)
O18 Fe3 O15 77.92(19)
O36 Fe3 O15 96.01(19)
O11 Fe3 N9 87.5(2)
O18 Fe3 N9 178.6(2)
O36 Fe3 N9 82.7(2)
O15 Fe3 N9 102.8(2)
O11 Fe3 O6 89.58(19)
O18 Fe3 O6 78.31(19)
O36 Fe3 O6 87.22(19)
O15 Fe3 O6 156.21(18)
N9 Fe3 O6 101.0(2)
O10 Fe4 O36 96.3(2)
O10 Fe4 O8 97.0(2)
O36 Fe4 O8 87.1(2)
O10 Fe4 O5 166.6(2)
O36 Fe4 O5 97.0(2)
O8 Fe4 O5 85.43(19)
O10 Fe4 N5 84.6(2)
O36 Fe4 N5 179.0(2)
O8 Fe4 N5 93.3(2)
O5 Fe4 N5 82.1(2)
O10 Fe4 N10 97.3(2)
O36 Fe4 N10 83.0(2)
O8 Fe4 N10 163.4(2)
O5 Fe4 N10 82.6(2)
N5 Fe4 N10 96.4(2)
O14 Fe5 O7 96.3(2)
O14 Fe5 O16 167.0(2)
O7 Fe5 O16 94.3(2)
O14 Fe5 O4 95.3(2)
O7 Fe5 O4 90.95(19)
O16 Fe5 O4 92.0(2)
O14 Fe5 O13 95.5(2)
O7 Fe5 O13 167.7(2)
O16 Fe5 O13 74.46(18)
O4 Fe5 O13 84.70(18)
O14 Fe5 N7 84.5(2)
O7 Fe5 N7 88.9(2)
O16 Fe5 N7 88.2(2)
O4 Fe5 N7 179.8(2)
O13 Fe5 N7 95.4(2)
O2 P1 O1 112.3(3)
O2 P1 O3 115.7(3)
O1 P1 O3 113.7(3)
O2 P1 C106 108.1(3)
O1 P1 C106 104.5(3)
O3 P1 C106 101.1(3)
O9 P2 O8 116.8(3)
O9 P2 O7 112.9(3)
O8 P2 O7 113.4(3)
O9 P2 C105 106.0(3)
O8 P2 C105 101.4(3)
O7 P2 C105 104.4(3)
O4 P3 O5 116.2(3)
O4 P3 O6 113.0(3)
O5 P3 O6 112.7(3)
O4 P3 C107 106.9(3)
O5 P3 C107 102.1(3)
O6 P3 C107 104.4(3)
P1 O1 Fe2 126.0(3)
P1 O3 Fe1 121.8(3)
P3 O4 Fe5 128.9(3)
P3 O5 Fe4 132.0(3)
P3 O6 Fe3 133.0(3)
P3 O6 Fe1 121.1(3)
Fe3 O6 Fe1 92.63(18)
P2 O7 Fe5 140.5(3)
P2 O8 Fe4 142.5(3)
C16 O10 Fe4 134.8(5)
C1 O11 Fe3 123.5(4)
C76 O12 Fe2 127.8(4)
C61 O13 Fe1 125.7(4)
C61 O13 Fe5 134.5(4)
Fe1 O13 Fe5 99.0(2)
C46 O14 Fe5 125.8(4)
C31 O15 Fe3 129.3(4)
C31 O15 Fe2 123.3(4)
Fe3 O15 Fe2 97.8(2)
Fe1 O16 Fe5 103.9(2)
Fe1 O18 Fe2 142.8(3)
Fe1 O18 Fe3 110.4(2)
Fe2 O18 Fe3 105.5(2)
Fe4 O36 Fe3 122.0(2)
C82 N1 N2 106.8(6)
C82 N1 Fe2 130.6(5)
N2 N1 Fe2 122.6(5)
N1 N2 C84 111.1(6)
C37 N3 N4 107.3(6)
C37 N3 Fe2 127.4(5)
N4 N3 Fe2 125.4(5)
C39 N4 N3 110.2(6)
C22 N5 N6 107.0(6)
C22 N5 Fe4 129.9(5)
N6 N5 Fe4 122.5(4)
N5 N6 C24 111.1(6)
C52 N7 N8 106.5(6)
C52 N7 Fe5 121.3(5)
N8 N7 Fe5 129.7(5)
N7 N8 C54 110.4(6)
C7 N9 N10 108.9(6)
C7 N9 Fe3 125.3(5)
N10 N9 Fe3 124.3(4)
C9 N10 N9 106.7(5)
C9 N10 Fe4 137.8(5)
N9 N10 Fe4 114.4(4)
C67 N11 N12 107.0(6)
C67 N11 Fe1 126.8(5)
N12 N11 Fe1 124.9(5)
C69 N12 N11 109.6(6)
C99 N13 C97 114.2(7)
C99 N13 C101 113.0(6)
C97 N13 C101 108.7(6)
C95 N14 C91 113.8(7)
C95 N14 C93 112.4(7)
C91 N14 C93 109.3(7)
O11 C1 C2 118.5(7)
O11 C1 C6 122.0(6)
C2 C1 C6 119.5(7)
C1 C2 C3 119.9(8)
C4 C3 C2 121.0(7)
C3 C4 C5 119.1(8)
C4 C5 C6 121.2(8)
C1 C6 C5 119.2(7)
C1 C6 C7 121.7(6)
C5 C6 C7 119.1(7)
N9 C7 C8 109.7(6)
N9 C7 C6 121.9(6)
C8 C7 C6 128.4(6)
C7 C8 C9 104.8(6)
N10 C9 C8 109.9(6)
N10 C9 C10 125.0(6)
C8 C9 C10 125.0(6)
C12 C10 C11 118.1(8)
C12 C10 C9 118.8(8)
C11 C10 C9 122.9(7)
C15 C11 C10 120.6(8)
C14 C13 C12 121.5(8)
C15 C14 C13 119.8(7)
C14 C15 C11 120.6(7)
O10 C16 C17 118.2(7)
O10 C16 C21 122.9(7)
C17 C16 C21 118.7(7)
C18 C17 C16 122.1(8)
C17 C18 C19 119.1(8)
C20 C19 C18 119.4(7)
C19 C20 C21 122.7(8)
C20 C21 C16 117.9(7)
C20 C21 C22 119.7(7)
C16 C21 C22 122.4(6)
N5 C22 C23 109.1(7)
N5 C22 C21 121.5(6)
C23 C22 C21 129.2(7)
C24 C23 C22 106.4(6)
N6 C24 C23 106.4(7)
N6 C24 C25 121.2(7)
C23 C24 C25 132.5(7)
C30 C25 C26 118.9(8)
C30 C25 C24 121.7(7)
C26 C25 C24 119.4(7)
C25 C26 C27 120.9(8)
C28 C27 C26 120.1(8)
C27 C28 C29 118.6(8)
C30 C29 C28 121.3(8)
C25 C30 C29 120.3(8)
O15 C31 C36 121.2(6)
O15 C31 C32 118.6(6)
C36 C31 C32 120.1(7)
C31 C32 C33 120.0(7)
C34 C33 C32 120.3(8)
C33 C34 C35 120.1(7)
C34 C35 C36 120.4(7)
C31 C36 C35 119.1(7)
C31 C36 C37 121.4(7)
C35 C36 C37 119.5(7)
N3 C37 C38 108.4(6)
N3 C37 C36 121.7(6)
C38 C37 C36 129.9(7)
C39 C38 C37 107.2(7)
N4 C39 C38 106.9(6)
N4 C39 C40 121.2(7)
C38 C39 C40 131.9(7)
C41 C40 C45 120.6(7)
C41 C40 C39 119.6(8)
C45 C40 C39 119.8(7)
C40 C41 C42 119.0(10)
C43 C42 C41 120.1(9)
C44 C43 C42 120.1(9)
C43 C44 C45 121.2(10)
C40 C45 C44 119.0(8)
O14 C46 C47 119.2(7)
O14 C46 C51 123.1(6)
C47 C46 C51 117.6(7)
C48 C47 C46 122.4(7)
C47 C48 C49 118.6(8)
C50 C49 C48 119.8(7)
C51 C50 C49 121.5(7)
C50 C51 C46 119.7(7)
C50 C51 C52 118.9(7)
C46 C51 C52 121.4(6)
N7 C52 C53 109.2(7)
N7 C52 C51 122.9(6)
C53 C52 C51 127.7(6)
C54 C53 C52 106.3(6)
N8 C54 C53 107.6(7)
N8 C54 C55 123.6(7)
C53 C54 C55 128.7(7)
C56 C55 C60 118.0(8)
C56 C55 C54 120.3(7)
C60 C55 C54 121.6(7)
C55 C56 C57 120.5(8)
C58 C57 C56 119.6(9)
C57 C58 C59 120.5(9)
C60 C59 C58 120.1(9)
C59 C60 C55 121.1(8)
O13 C61 C62 121.2(6)
O13 C61 C66 120.0(6)
C62 C61 C66 118.8(6)
C63 C62 C61 121.3(6)
C62 C63 C64 119.8(7)
C65 C64 C63 120.1(7)
C64 C65 C66 121.4(6)
C65 C66 C61 118.6(6)
C65 C66 C67 119.0(6)
C61 C66 C67 122.4(6)
N11 C67 C68 109.1(6)
N11 C67 C66 122.2(6)
C68 C67 C66 128.7(7)
C69 C68 C67 106.6(7)
N12 C69 C68 107.5(6)
N12 C69 C70 122.2(7)
C68 C69 C70 130.1(7)
C71 C70 C75 119.9(7)
C71 C70 C69 119.4(8)
C75 C70 C69 120.7(7)
C70 C71 C72 119.3(9)
C73 C72 C71 119.7(9)
C74 C73 C72 120.7(9)
C73 C74 C75 121.0(10)
C74 C75 C70 119.4(8)
O12 C76 C77 117.8(7)
O12 C76 C81 123.9(7)
C77 C76 C81 118.3(7)
C78 C77 C76 121.9(7)
C77 C78 C79 118.6(8)
C80 C79 C78 119.8(8)
C79 C80 C81 121.9(8)
C80 C81 C76 119.5(8)
C80 C81 C82 119.6(7)
C76 C81 C82 120.8(7)
N1 C82 C83 109.3(7)
N1 C82 C81 120.4(6)
C83 C82 C81 130.3(7)
C84 C83 C82 106.7(6)
N2 C84 C83 106.1(6)
N2 C84 C85 121.7(7)
C83 C84 C85 132.2(6)
C90 C85 C86 118.8(7)
C90 C85 C84 122.5(6)
C86 C85 C84 118.7(7)
C85 C86 C87 119.8(8)
C88 C87 C86 120.2(7)
C87 C88 C89 120.8(8)
C90 C89 C88 119.4(8)
C89 C90 C85 121.0(7)
N14 C91 C92 114.6(7)
N14 C93 C94 112.8(7)
N14 C95 C96 112.3(7)
C98 C97 N13 112.1(7)
N13 C99 C100 115.9(7)
C102 C101 N13 111.9(6)
N15 C103 C104 178.1(12)
Cl9 C105 Cl8 108.2(4)
Cl9 C105 Cl7 107.7(4)
Cl8 C105 Cl7 108.9(4)
Cl9 C105 P2 111.5(4)
Cl8 C105 P2 109.3(4)
Cl7 C105 P2 111.1(4)
Cl1 C106 Cl3 109.1(4)
Cl1 C106 Cl2 108.7(4)
Cl3 C106 Cl2 108.5(4)
Cl1 C106 P1 110.3(4)
Cl3 C106 P1 109.4(4)
Cl2 C106 P1 110.8(4)
Cl5 C107 Cl6 109.4(4)
Cl5 C107 Cl4 109.8(4)
Cl6 C107 Cl4 108.1(4)
Cl5 C107 P3 111.6(4)
Cl6 C107 P3 108.4(4)
Cl4 C107 P3 109.5(4)
N17 C108 C111 177.6(15)
N18 C109 C110 178.1(13)

loop_
_geom_bond_atom_site_label_1
_geom_bond_atom_site_label_2
_geom_bond_distance
C12 C13 1.395(11)
C12 C10 1.396(13)
Fe1 O18 1.866(5)
Fe1 O16 1.963(4)
Fe1 O3 1.979(5)
Fe1 O13 2.030(5)
Fe1 N11 2.102(6)
Fe1 O6 2.206(5)
Fe2 O18 1.914(5)
Fe2 O12 1.967(5)
Fe2 O1 1.986(5)
Fe2 O15 2.044(5)
Fe2 N1 2.079(5)
Fe2 N3 2.122(6)
Fe3 O11 1.948(5)
Fe3 O18 1.950(5)
Fe3 O36 1.992(4)
Fe3 O15 2.039(5)
Fe3 N9 2.050(6)
Fe3 O6 2.125(5)
Fe4 O10 1.898(5)
Fe4 O36 1.962(5)
Fe4 O8 2.005(5)
Fe4 O5 2.043(5)
Fe4 N5 2.087(5)
Fe4 N10 2.208(6)
Fe5 O14 1.910(5)
Fe5 O7 1.964(5)
Fe5 O16 2.008(5)
Fe5 O4 2.053(5)
Fe5 O13 2.083(4)
Fe5 N7 2.116(6)
Cl1 C106 1.765(8)
Cl2 C106 1.784(8)
Cl3 C106 1.778(7)
Cl4 C107 1.779(7)
Cl5 C107 1.764(7)
Cl6 C107 1.770(8)
Cl7 C105 1.785(8)
Cl8 C105 1.773(8)
Cl9 C105 1.772(8)
P1 O2 1.492(5)
P1 O1 1.520(5)
P1 O3 1.524(5)
P1 C106 1.861(7)
P2 O9 1.499(5)
P2 O8 1.510(5)
P2 O7 1.520(5)
P2 C105 1.862(7)
P3 O4 1.498(5)
P3 O5 1.516(5)
P3 O6 1.534(5)
P3 C107 1.843(7)
O10 C16 1.332(8)
O11 C1 1.344(9)
O12 C76 1.338(8)
O13 C61 1.349(9)
O14 C46 1.323(8)
O15 C31 1.345(9)
N1 C82 1.338(9)
N1 N2 1.347(9)
N2 C84 1.360(9)
N3 C37 1.338(9)
N3 N4 1.370(8)
N4 C39 1.357(9)
N5 C22 1.327(9)
N5 N6 1.344(8)
N6 C24 1.350(9)
N7 C52 1.346(9)
N7 N8 1.352(8)
N8 C54 1.357(9)
N9 C7 1.342(9)
N9 N10 1.374(8)
N10 C9 1.358(9)
N11 C67 1.349(10)
N11 N12 1.371(9)
N12 C69 1.360(9)
N13 C99 1.481(10)
N13 C97 1.510(10)
N13 C101 1.515(11)
N14 C95 1.482(10)
N14 C91 1.497(11)
N14 C93 1.503(11)
N15 C103 1.131(14)
N17 C108 1.116(15)
N18 C109 1.125(12)
C1 C2 1.392(10)
C1 C6 1.397(11)
C2 C3 1.392(11)
C3 C4 1.376(13)
C4 C5 1.378(12)
C5 C6 1.400(11)
C6 C7 1.477(10)
C7 C8 1.382(10)
C8 C9 1.395(10)
C9 C10 1.467(10)
C10 C11 1.408(12)
C11 C15 1.386(10)
C13 C14 1.366(10)
C14 C15 1.362(10)
C16 C17 1.396(11)
C16 C21 1.414(11)
C17 C18 1.379(11)
C18 C19 1.395(12)
C19 C20 1.370(12)
C20 C21 1.396(10)
C21 C22 1.467(11)
C22 C23 1.397(10)
C23 C24 1.371(11)
C24 C25 1.480(11)
C25 C30 1.380(11)
C25 C26 1.389(11)
C26 C27 1.390(12)
C27 C28 1.386(12)
C28 C29 1.388(12)
C29 C30 1.381(12)
C31 C36 1.390(10)
C31 C32 1.390(10)
C32 C33 1.395(11)
C33 C34 1.377(12)
C34 C35 1.382(11)
C35 C36 1.408(11)
C36 C37 1.474(10)
C37 C38 1.410(10)
C38 C39 1.368(11)
C39 C40 1.464(10)
C40 C41 1.376(12)
C40 C45 1.397(13)
C41 C42 1.408(13)
C42 C43 1.396(16)
C43 C44 1.341(14)
C44 C45 1.405(11)
C46 C47 1.401(10)
C46 C51 1.420(10)
C47 C48 1.392(11)
C48 C49 1.400(12)
C49 C50 1.386(11)
C50 C51 1.385(10)
C51 C52 1.469(11)
C52 C53 1.400(10)
C53 C54 1.358(10)
C54 C55 1.472(11)
C55 C56 1.379(11)
C55 C60 1.407(11)
C56 C57 1.394(12)
C57 C58 1.365(14)
C58 C59 1.378(14)
C59 C60 1.350(13)
C61 C62 1.388(10)
C61 C66 1.409(9)
C62 C63 1.376(10)
C63 C64 1.385(11)
C64 C65 1.355(10)
C65 C66 1.404(10)
C66 C67 1.460(10)
C67 C68 1.396(10)
C68 C69 1.377(10)
C69 C70 1.468(10)
C70 C71 1.391(11)
C70 C75 1.394(12)
C71 C72 1.398(13)
C72 C73 1.387(16)
C73 C74 1.350(14)
C74 C75 1.385(12)
C76 C77 1.400(11)
C76 C81 1.402(11)
C77 C78 1.387(11)
C78 C79 1.397(13)
C79 C80 1.375(13)
C80 C81 1.378(11)
C81 C82 1.480(11)
C82 C83 1.394(10)
C83 C84 1.377(11)
C84 C85 1.465(10)
C85 C90 1.388(11)
C85 C86 1.393(10)
C86 C87 1.399(11)
C87 C88 1.358(12)
C88 C89 1.383(12)
C89 C90 1.377(11)
C91 C92 1.521(12)
C93 C94 1.508(12)
C95 C96 1.502(14)
C97 C98 1.507(13)
C99 C100 1.523(12)
C101 C102 1.500(11)
C103 C104 1.456(15)
C108 C111 1.477(18)
C109 C110 1.427(15)
